data_7064380
loop_
_publ_author_name
'Kumar, Devendra'
'Ali, Ahmad'
'Sood, Mehak'
'Bharatam, Prasad V.'
'Khan, Abu Taleb'

_publ_section_title
;
 Reactivity study of 4-hydroxydithiocoumarin/4-hydroxythiocoumarin with
 vinyl ether/cyclic vinyl ether: synthesis of fused novel thiophene
 derivatives using CuO nanoparticles
;
_journal_issue 17
_journal_name_full 'New Journal of Chemistry'
_journal_page_first 7438
_journal_page_last 7447
_journal_paper_doi 10.1039/D6NJ00650G
_journal_volume 50
_journal_year 2026
_chemical_formula_moiety 'C15 H11 Cl O3 S2'
_chemical_formula_sum 'C15 H11 Cl O3 S2'
_chemical_formula_weight 338.81
_space_group_crystal_system monoclinic
_space_group_IT_number 14
_space_group_name_Hall '-P 2ybc'
_space_group_name_H-M_alt 'P 1 21/c 1'
_atom_sites_solution_hydrogens geom
_audit_creation_date 2025-12-05
_audit_creation_method
;
Olex2 1.5-beta
(compiled 2024.02.16 svn.r378c4104 for OlexSys, GUI svn.r6928)
;
_audit_update_record
;
2025-12-06 deposited with the CCDC.	2026-04-01 downloaded from the CCDC.
;
_cell_angle_alpha 90
_cell_angle_beta 106.564(2)
_cell_angle_gamma 90
_cell_formula_units_Z 4
_cell_length_a 17.1285(14)
_cell_length_b 4.0509(3)
_cell_length_c 22.3190(18)
_cell_measurement_reflns_used 9933
_cell_measurement_temperature 298(2)
_cell_measurement_theta_max 25.04
_cell_measurement_theta_min 2.48
_cell_volume 1484.4(2)
_computing_cell_refinement 'SAINT V8.40B (?, 2016)'
_computing_data_reduction 'SAINT V8.40B (?, 2016)'
_computing_molecular_graphics 'Olex2 1.5-beta (Dolomanov et al., 2009)'
_computing_publication_material 'Olex2 1.5-beta (Dolomanov et al., 2009)'
_computing_structure_refinement 'XL  (Sheldrick, 2008)'
_computing_structure_solution 'SHELXT 2018/2 (Sheldrick, 2018)'
_diffrn_ambient_temperature 298.00
_diffrn_measured_fraction_theta_full 0.997
_diffrn_measured_fraction_theta_max 0.997
_diffrn_measurement_device_type 'Bruker APEX-II CCD'
_diffrn_measurement_method '\f and \w scans'
_diffrn_radiation_type MoK\a
_diffrn_radiation_wavelength 0.71073
_diffrn_reflns_av_R_equivalents 0.0592
_diffrn_reflns_av_unetI/netI 0.0258
_diffrn_reflns_Laue_measured_fraction_full 0.997
_diffrn_reflns_Laue_measured_fraction_max 0.997
_diffrn_reflns_limit_h_max 20
_diffrn_reflns_limit_h_min -20
_diffrn_reflns_limit_k_max 4
_diffrn_reflns_limit_k_min -4
_diffrn_reflns_limit_l_max 26
_diffrn_reflns_limit_l_min -26
_diffrn_reflns_number 29013
_diffrn_reflns_point_group_measured_fraction_full 0.997
_diffrn_reflns_point_group_measured_fraction_max 0.997
_diffrn_reflns_theta_full 24.995
_diffrn_reflns_theta_max 24.995
_diffrn_reflns_theta_min 1.904
_diffrn_source_current 1.4
_diffrn_source_power 0.07
_diffrn_source_voltage 50.0
_diffrn_standards_number 0
_exptl_absorpt_coefficient_mu 0.544
_exptl_absorpt_correction_T_max 0.7452
_exptl_absorpt_correction_T_min 0.6031
_exptl_absorpt_correction_type none
_exptl_absorpt_process_details
;
SADABS-2016/2 (Bruker,2016/2) was used for absorption correction.
wR2(int) was 0.1653 before and 0.0861 after correction.
The Ratio of minimum to maximum transmission is 0.8093.
The \l/2 correction factor is Not present.
;
_exptl_crystal_colour 'light yellow'
_exptl_crystal_density_diffrn 1.516
_exptl_crystal_description block
_exptl_crystal_F_000 696
_exptl_crystal_size_max 0.8978
_exptl_crystal_size_mid 0.4633
_exptl_crystal_size_min 0.2132
_refine_diff_density_max 0.330
_refine_diff_density_min -0.214
_refine_diff_density_rms 0.048
_refine_ls_extinction_method none
_refine_ls_goodness_of_fit_ref 1.122
_refine_ls_hydrogen_treatment constr
_refine_ls_matrix_type full
_refine_ls_number_parameters 191
_refine_ls_number_reflns 2598
_refine_ls_number_restraints 0
_refine_ls_restrained_S_all 1.122
_refine_ls_R_factor_all 0.0470
_refine_ls_R_factor_gt 0.0409
_refine_ls_shift/su_max 0.001
_refine_ls_shift/su_mean 0.000
_refine_ls_structure_factor_coef Fsqd
_refine_ls_weighting_details 'w=1/[\s^2^(Fo^2^)+(0.0251P)^2^+1.7469P] where P=(Fo^2^+2Fc^2^)/3'
_refine_ls_weighting_scheme calc
_refine_ls_wR_factor_gt 0.0892
_refine_ls_wR_factor_ref 0.0935
_reflns_Friedel_coverage 0.000
_reflns_number_gt 2334
_reflns_number_total 2598
_reflns_threshold_expression 'I > 2\s(I)'
_cod_data_source_file d6nj00650g2.cif
_cod_data_source_block atk_dk_ac_0m_a
_cod_depositor_comments 'Adding full bibliography for 7064380--7064381.cif.'
_cod_database_code 7064380
_shelx_shelxl_version_number 2019/1
_shelx_space_group_comment
;
The symmetry employed for this shelxl refinement is uniquely defined
by the following loop, which should always be used as a source of
symmetry information in preference to the above space-group names.
They are only intended as comments.
;
_olex2_refinement_description
;
1. Fixed Uiso
 At 1.2 times of:
  All C(H) groups, All C(H,H) groups
 At 1.5 times of:
  All C(H,H,H) groups
2.a Secondary CH2 refined with riding coordinates:
 C00E(H00A,H00C), C00G(H00D,H00E)
2.b Aromatic/amide H refined with riding coordinates:
 C00B(H00B), C00F(H00F), C00H(H00H), C00J(H00J)
2.c Idealised Me refined as rotating group:
 C00L(H00G,H00I,H00K)
;
_olex2_submission_special_instructions 'No special instructions were received'

loop_
_space_group_symop_operation_xyz
'x, y, z'
'-x, y+1/2, -z+1/2'
'-x, -y, -z'
'x, -y-1/2, z-1/2'

loop_
_atom_site_label
_atom_site_type_symbol
_atom_site_fract_x
_atom_site_fract_y
_atom_site_fract_z
_atom_site_U_iso_or_equiv
_atom_site_adp_type
_atom_site_occupancy
_atom_site_site_symmetry_order
_atom_site_calc_flag
_atom_site_refinement_flags_posn
_atom_site_refinement_flags_adp
_atom_site_refinement_flags_occupancy
_atom_site_disorder_assembly
_atom_site_disorder_group
S2 S 0.43143(4) 0.32966(17) 0.69647(3) 0.03317(18) Uani 1 1 d . . . . .
S002 S 0.59681(3) 0.34574(16) 0.67660(3) 0.03159(18) Uani 1 1 d . . . . .
Cl03 Cl 0.08534(4) 0.7841(3) 0.54116(5) 0.0813(3) Uani 1 1 d . . . . .
O004 O 0.37904(10) 0.9098(5) 0.51970(8) 0.0460(5) Uani 1 1 d . . . . .
O005 O 0.83238(10) 0.7366(6) 0.64074(9) 0.0503(5) Uani 1 1 d . . . . .
C006 C 0.47458(13) 0.6132(6) 0.59688(10) 0.0271(5) Uani 1 1 d . . . . .
C007 C 0.49476(13) 0.4421(6) 0.65236(10) 0.0273(5) Uani 1 1 d . . . . .
O008 O 0.88580(14) 0.9910(8) 0.73110(12) 0.0829(8) Uani 1 1 d . . . . .
C009 C 0.32607(14) 0.6435(6) 0.59323(11) 0.0305(5) Uani 1 1 d . . . . .
C00A C 0.39276(14) 0.7356(6) 0.56630(10) 0.0303(5) Uani 1 1 d . . . . .
C00B C 0.54339(14) 0.6643(6) 0.57432(11) 0.0311(5) Uani 1 1 d . . . . .
H00B H 0.540437 0.776556 0.537399 0.037 Uiso 1 1 calc R U . . .
C00C C 0.61289(14) 0.5364(6) 0.61093(11) 0.0299(5) Uani 1 1 d . . . . .
C00D C 0.33766(14) 0.4739(6) 0.64983(11) 0.0314(6) Uani 1 1 d . . . . .
C00E C 0.69641(14) 0.5480(7) 0.60199(11) 0.0347(6) Uani 1 1 d . . . . .
H00A H 0.695079 0.686343 0.566233 0.042 Uiso 1 1 calc R U . . .
H00C H 0.712063 0.327357 0.593081 0.042 Uiso 1 1 calc R U . . .
C00F C 0.24702(15) 0.7374(7) 0.56042(12) 0.0396(6) Uani 1 1 d . . . . .
H00F H 0.237843 0.848469 0.522578 0.048 Uiso 1 1 calc R U . . .
C00G C 0.75931(14) 0.6809(7) 0.65869(12) 0.0385(6) Uani 1 1 d . . . . .
H00D H 0.740501 0.885686 0.672347 0.046 Uiso 1 1 calc R U . . .
H00E H 0.769392 0.523108 0.692729 0.046 Uiso 1 1 calc R U . . .
C00H C 0.27135(15) 0.4101(8) 0.67270(13) 0.0431(7) Uani 1 1 d . . . . .
H00H H 0.279569 0.300758 0.710633 0.052 Uiso 1 1 calc R U . . .
C00I C 0.18300(15) 0.6675(8) 0.58343(14) 0.0484(7) Uani 1 1 d . . . . .
C00J C 0.19440(16) 0.5063(9) 0.64003(14) 0.0516(8) Uani 1 1 d . . . . .
H00J H 0.150460 0.464139 0.655579 0.062 Uiso 1 1 calc R U . . .
C00K C 0.89203(17) 0.9015(9) 0.68199(16) 0.0554(8) Uani 1 1 d . . . . .
C00L C 0.96383(19) 0.9522(12) 0.6579(2) 0.0830(12) Uani 1 1 d . . . . .
H00G H 0.947272 1.070623 0.619026 0.124 Uiso 1 1 calc R U . . .
H00I H 0.985847 0.741841 0.651287 0.124 Uiso 1 1 calc R U . . .
H00K H 1.004597 1.076863 0.687730 0.124 Uiso 1 1 calc R U . . .

loop_
_atom_site_aniso_label
_atom_site_aniso_U_11
_atom_site_aniso_U_22
_atom_site_aniso_U_33
_atom_site_aniso_U_23
_atom_site_aniso_U_13
_atom_site_aniso_U_12
S2 0.0284(3) 0.0446(4) 0.0273(3) 0.0070(3) 0.0093(2) -0.0003(3)
S002 0.0277(3) 0.0388(4) 0.0290(3) 0.0034(3) 0.0092(2) 0.0041(3)
Cl03 0.0274(4) 0.1239(9) 0.0871(6) 0.0264(6) 0.0074(4) 0.0148(5)
O004 0.0364(10) 0.0651(14) 0.0351(10) 0.0208(10) 0.0080(8) 0.0051(9)
O005 0.0293(9) 0.0728(15) 0.0523(12) -0.0075(11) 0.0170(9) -0.0067(10)
C006 0.0291(12) 0.0303(13) 0.0222(11) -0.0027(10) 0.0080(9) -0.0020(10)
C007 0.0277(12) 0.0290(13) 0.0253(12) -0.0041(10) 0.0076(9) -0.0006(10)
O008 0.0539(14) 0.115(2) 0.0732(17) -0.0317(17) 0.0082(12) -0.0163(15)
C009 0.0278(12) 0.0338(14) 0.0288(12) -0.0038(11) 0.0065(10) -0.0015(11)
C00A 0.0313(12) 0.0351(14) 0.0236(12) -0.0028(11) 0.0064(10) -0.0019(11)
C00B 0.0332(13) 0.0365(14) 0.0249(12) 0.0000(11) 0.0104(10) -0.0018(11)
C00C 0.0305(12) 0.0342(14) 0.0273(12) -0.0040(11) 0.0118(10) -0.0006(11)
C00D 0.0279(12) 0.0360(14) 0.0307(12) -0.0041(11) 0.0088(10) -0.0033(11)
C00E 0.0315(13) 0.0411(15) 0.0345(13) 0.0014(12) 0.0143(10) 0.0025(12)
C00F 0.0311(13) 0.0510(17) 0.0346(14) 0.0028(13) 0.0060(11) 0.0022(12)
C00G 0.0298(13) 0.0471(17) 0.0419(14) -0.0002(13) 0.0156(11) 0.0028(12)
C00H 0.0341(14) 0.0577(19) 0.0394(14) 0.0053(14) 0.0135(11) -0.0024(13)
C00I 0.0274(13) 0.062(2) 0.0522(17) 0.0030(15) 0.0056(12) 0.0047(14)
C00J 0.0305(14) 0.071(2) 0.0569(18) 0.0045(17) 0.0193(13) -0.0036(15)
C00K 0.0328(15) 0.062(2) 0.066(2) 0.0027(18) 0.0053(14) 0.0005(15)
C00L 0.0368(17) 0.101(3) 0.112(3) 0.001(3) 0.0232(19) -0.013(2)

loop_
_atom_type_symbol
_atom_type_description
_atom_type_scat_dispersion_real
_atom_type_scat_dispersion_imag
_atom_type_scat_source
C C 0.0033 0.0016 'International Tables Vol C Tables 4.2.6.8 and 6.1.1.4'
H H 0.0000 0.0000 'International Tables Vol C Tables 4.2.6.8 and 6.1.1.4'
Cl Cl 0.1484 0.1585 'International Tables Vol C Tables 4.2.6.8 and 6.1.1.4'
O O 0.0106 0.0060 'International Tables Vol C Tables 4.2.6.8 and 6.1.1.4'
S S 0.1246 0.1234 'International Tables Vol C Tables 4.2.6.8 and 6.1.1.4'

loop_
_geom_angle_atom_site_label_1
_geom_angle_atom_site_label_2
_geom_angle_atom_site_label_3
_geom_angle
_geom_angle_site_symmetry_1
_geom_angle_site_symmetry_3
_geom_angle_publ_flag
C007 S2 C00D 101.13(11) . . ?
C007 S002 C00C 91.43(11) . . ?
C00K O005 C00G 116.1(2) . . ?
C007 C006 C00A 123.6(2) . . ?
C007 C006 C00B 111.8(2) . . ?
C00B C006 C00A 124.5(2) . . ?
S002 C007 S2 120.63(14) . . ?
C006 C007 S2 127.67(18) . . ?
C006 C007 S002 111.69(17) . . ?
C00D C009 C00A 124.2(2) . . ?
C00F C009 C00A 117.6(2) . . ?
C00F C009 C00D 118.2(2) . . ?
O004 C00A C006 121.3(2) . . ?
O004 C00A C009 120.4(2) . . ?
C006 C00A C009 118.2(2) . . ?
C006 C00B H00B 122.9 . . ?
C00C C00B C006 114.2(2) . . ?
C00C C00B H00B 122.9 . . ?
C00B C00C S002 110.93(18) . . ?
C00B C00C C00E 128.4(2) . . ?
C00E C00C S002 120.66(18) . . ?
C009 C00D S2 124.82(18) . . ?
C00H C00D S2 115.21(19) . . ?
C00H C00D C009 120.0(2) . . ?
C00C C00E H00A 109.1 . . ?
C00C C00E H00C 109.1 . . ?
C00C C00E C00G 112.3(2) . . ?
H00A C00E H00C 107.9 . . ?
C00G C00E H00A 109.1 . . ?
C00G C00E H00C 109.1 . . ?
C009 C00F H00F 119.7 . . ?
C00I C00F C009 120.6(3) . . ?
C00I C00F H00F 119.7 . . ?
O005 C00G C00E 107.0(2) . . ?
O005 C00G H00D 110.3 . . ?
O005 C00G H00E 110.3 . . ?
C00E C00G H00D 110.3 . . ?
C00E C00G H00E 110.3 . . ?
H00D C00G H00E 108.6 . . ?
C00D C00H H00H 119.6 . . ?
C00J C00H C00D 120.9(3) . . ?
C00J C00H H00H 119.6 . . ?
C00F C00I Cl03 119.5(2) . . ?
C00F C00I C00J 121.4(2) . . ?
C00J C00I Cl03 119.2(2) . . ?
C00H C00J C00I 118.9(3) . . ?
C00H C00J H00J 120.5 . . ?
C00I C00J H00J 120.5 . . ?
O005 C00K C00L 111.5(3) . . ?
O008 C00K O005 122.3(3) . . ?
O008 C00K C00L 126.3(3) . . ?
C00K C00L H00G 109.5 . . ?
C00K C00L H00I 109.5 . . ?
C00K C00L H00K 109.5 . . ?
H00G C00L H00I 109.5 . . ?
H00G C00L H00K 109.5 . . ?
H00I C00L H00K 109.5 . . ?

loop_
_geom_bond_atom_site_label_1
_geom_bond_atom_site_label_2
_geom_bond_distance
_geom_bond_site_symmetry_2
_geom_bond_publ_flag
S2 C007 1.721(2) . ?
S2 C00D 1.747(2) . ?
S002 C007 1.721(2) . ?
S002 C00C 1.747(2) . ?
Cl03 C00I 1.735(3) . ?
O004 C00A 1.223(3) . ?
O005 C00G 1.437(3) . ?
O005 C00K 1.342(4) . ?
C006 C007 1.375(3) . ?
C006 C00A 1.460(3) . ?
C006 C00B 1.423(3) . ?
O008 C00K 1.188(4) . ?
C009 C00A 1.482(3) . ?
C009 C00D 1.402(3) . ?
C009 C00F 1.396(3) . ?
C00B H00B 0.9300 . ?
C00B C00C 1.341(3) . ?
C00C C00E 1.501(3) . ?
C00D C00H 1.396(3) . ?
C00E H00A 0.9700 . ?
C00E H00C 0.9700 . ?
C00E C00G 1.508(4) . ?
C00F H00F 0.9300 . ?
C00F C00I 1.366(4) . ?
C00G H00D 0.9700 . ?
C00G H00E 0.9700 . ?
C00H H00H 0.9300 . ?
C00H C00J 1.368(4) . ?
C00I C00J 1.386(4) . ?
C00J H00J 0.9300 . ?
C00K C00L 1.491(4) . ?
C00L H00G 0.9600 . ?
C00L H00I 0.9600 . ?
C00L H00K 0.9600 . ?

loop_
_geom_torsion_atom_site_label_1
_geom_torsion_atom_site_label_2
_geom_torsion_atom_site_label_3
_geom_torsion_atom_site_label_4
_geom_torsion
_geom_torsion_site_symmetry_1
_geom_torsion_site_symmetry_2
_geom_torsion_site_symmetry_3
_geom_torsion_site_symmetry_4
_geom_torsion_publ_flag
S2 C00D C00H C00J -179.0(2) . . . . ?
S002 C00C C00E C00G -51.6(3) . . . . ?
Cl03 C00I C00J C00H 179.0(3) . . . . ?
C006 C00B C00C S002 -0.5(3) . . . . ?
C006 C00B C00C C00E -179.1(2) . . . . ?
C007 S2 C00D C009 -1.9(3) . . . . ?
C007 S2 C00D C00H 178.2(2) . . . . ?
C007 S002 C00C C00B 0.4(2) . . . . ?
C007 S002 C00C C00E 179.2(2) . . . . ?
C007 C006 C00A O004 173.9(2) . . . . ?
C007 C006 C00A C009 -6.0(4) . . . . ?
C007 C006 C00B C00C 0.2(3) . . . . ?
C009 C00D C00H C00J 1.1(4) . . . . ?
C009 C00F C00I Cl03 -179.4(2) . . . . ?
C009 C00F C00I C00J 0.9(5) . . . . ?
C00A C006 C007 S2 1.2(4) . . . . ?
C00A C006 C007 S002 -178.07(19) . . . . ?
C00A C006 C00B C00C 178.4(2) . . . . ?
C00A C009 C00D S2 -2.5(4) . . . . ?
C00A C009 C00D C00H 177.3(2) . . . . ?
C00A C009 C00F C00I -178.4(3) . . . . ?
C00B C006 C007 S2 179.33(18) . . . . ?
C00B C006 C007 S002 0.1(3) . . . . ?
C00B C006 C00A O004 -4.0(4) . . . . ?
C00B C006 C00A C009 176.0(2) . . . . ?
C00B C00C C00E C00G 126.9(3) . . . . ?
C00C S002 C007 S2 -179.59(16) . . . . ?
C00C S002 C007 C006 -0.31(19) . . . . ?
C00C C00E C00G O005 -169.7(2) . . . . ?
C00D S2 C007 S002 -178.22(15) . . . . ?
C00D S2 C007 C006 2.6(3) . . . . ?
C00D C009 C00A O004 -173.2(2) . . . . ?
C00D C009 C00A C006 6.8(4) . . . . ?
C00D C009 C00F C00I 0.5(4) . . . . ?
C00D C00H C00J C00I 0.3(5) . . . . ?
C00F C009 C00A O004 5.6(4) . . . . ?
C00F C009 C00A C006 -174.4(2) . . . . ?
C00F C009 C00D S2 178.6(2) . . . . ?
C00F C009 C00D C00H -1.5(4) . . . . ?
C00F C00I C00J C00H -1.3(5) . . . . ?
C00G O005 C00K O008 1.5(5) . . . . ?
C00G O005 C00K C00L -178.6(3) . . . . ?
C00K O005 C00G C00E 170.3(3) . . . . ?
